data_7047073
loop_
_publ_author_name
'Truccolo, Giada'
'Tessari, Zeno'
'Tessarolo, Jacopo'
'Quici, Silvio'
'Armelao, Lidia'
'Rancan, Marzio'

_publ_section_title
;
 A Cu(ii) metallocycle for the reversible self-assembly of
 coordination-driven polyrotaxane-like architectures.
;
_journal_issue 35
_journal_name_full 'Dalton transactions (Cambridge, England : 2003)'
_journal_page_first 12079
_journal_page_last 12084
_journal_paper_doi 10.1039/c8dt02693a
_journal_volume 47
_journal_year 2018
_chemical_formula_moiety 'C36 H27 Cu N O4'
_chemical_formula_sum 'C36 H27 Cu N O4'
_chemical_formula_weight 601.12
_space_group_crystal_system triclinic
_space_group_IT_number 2
_space_group_name_Hall '-P 1'
_space_group_name_H-M_alt 'P -1'
_symmetry_space_group_name_Hall '-P 1'
_symmetry_space_group_name_H-M 'P -1'
_atom_sites_solution_hydrogens geom
_atom_sites_solution_primary dual
_audit_creation_date 2018-05-07
_audit_creation_method
;
Olex2 1.2
(compiled 2018.04.26 svn.r3504 for OlexSys, GUI svn.r5492)
;
_audit_update_record
;
2018-05-18 deposited with the CCDC.
2018-07-10 downloaded from the CCDC.
;
_cell_angle_alpha 70.823(2)
_cell_angle_beta 89.045(2)
_cell_angle_gamma 64.357(2)
_cell_formula_units_Z 2
_cell_length_a 9.5306(2)
_cell_length_b 10.9270(2)
_cell_length_c 15.9767(4)
_cell_measurement_reflns_used 2615
_cell_measurement_temperature 296.8(9)
_cell_measurement_theta_max 26.6340
_cell_measurement_theta_min 2.7200
_cell_volume 1401.25(6)
_computing_cell_refinement 'CrysAlisPro 1.171.38.46 (Rigaku OD, 2015)'
_computing_data_collection 'CrysAlisPro 1.171.38.46 (Rigaku OD, 2015)'
_computing_data_reduction 'CrysAlisPro 1.171.38.46 (Rigaku OD, 2015)'
_computing_molecular_graphics 'Olex2 (Dolomanov et al., 2009)'
_computing_publication_material 'Olex2 (Dolomanov et al., 2009)'
_computing_structure_refinement 'ShelXL (Sheldrick, 2015)'
_computing_structure_solution 'ShelXT (Sheldrick, 2015)'
_diffrn_ambient_environment air
_diffrn_ambient_temperature 296.8(9)
_diffrn_detector 'CCD plate'
_diffrn_detector_area_resol_mean 16.1274
_diffrn_detector_type Eos
_diffrn_measured_fraction_theta_full 0.999
_diffrn_measured_fraction_theta_max 0.999
_diffrn_measurement_details
;
List of Runs (angles in degrees, time in seconds):

  # Type    Start    End  Width  t~exp~   \w     \q     \k     \f   Frames
#--------------------------------------------------------------------------
  1  \w     -6.00  86.00   0.10   10.00    --   18.52  38.00 -90.00  920
  2  \w    -18.00  23.00   0.10   10.00    --  -18.52 -99.00-120.00  410
  3  \w    -20.00  16.00   0.10   10.00    --  -18.52 -99.00   0.00  360
  4  \w    -24.00   4.00   0.10   10.00    --  -18.52 -99.00 120.00  280
  5  \w     45.00  87.00   0.10   10.00    --   18.52 179.00 150.00  420
  6  \w    -51.00  44.00   0.10   10.00    --   18.52 -38.00  90.00  950
  7  \w    -47.00  25.00   0.10   10.00    --   18.52 -57.00 -30.00  720
;
_diffrn_measurement_device 'four-circle diffractometer'
_diffrn_measurement_device_type 'Xcalibur, Eos, Gemini'
_diffrn_measurement_method '\w scans'
_diffrn_orient_matrix_type 'CrysAlisPro convention (1999,Acta A55,543-557)'
_diffrn_orient_matrix_UB_11 0.0289928000
_diffrn_orient_matrix_UB_12 0.0462240000
_diffrn_orient_matrix_UB_13 -0.0283679000
_diffrn_orient_matrix_UB_21 -0.0699152000
_diffrn_orient_matrix_UB_22 0.0616410000
_diffrn_orient_matrix_UB_23 -0.0009446000
_diffrn_orient_matrix_UB_31 0.0351823000
_diffrn_orient_matrix_UB_32 0.0016824000
_diffrn_orient_matrix_UB_33 0.0381160000
_diffrn_radiation_monochromator graphite
_diffrn_radiation_probe x-ray
_diffrn_radiation_type MoK\a
_diffrn_radiation_wavelength 0.71073
_diffrn_reflns_av_R_equivalents 0.0405
_diffrn_reflns_av_unetI/netI 0.0490
_diffrn_reflns_Laue_measured_fraction_full 0.999
_diffrn_reflns_Laue_measured_fraction_max 0.999
_diffrn_reflns_limit_h_max 11
_diffrn_reflns_limit_h_min -11
_diffrn_reflns_limit_k_max 13
_diffrn_reflns_limit_k_min -13
_diffrn_reflns_limit_l_max 19
_diffrn_reflns_limit_l_min -19
_diffrn_reflns_number 11035
_diffrn_reflns_point_group_measured_fraction_full 0.999
_diffrn_reflns_point_group_measured_fraction_max 0.999
_diffrn_reflns_theta_full 25.242
_diffrn_reflns_theta_max 26.371
_diffrn_reflns_theta_min 2.417
_diffrn_source 'fine-focus sealed X-ray tube'
_diffrn_source_type 'Enhance (Mo) X-ray Source'
_exptl_absorpt_coefficient_mu 0.822
_exptl_absorpt_correction_T_max 1.00000
_exptl_absorpt_correction_T_min 0.83735
_exptl_absorpt_correction_type multi-scan
_exptl_absorpt_process_details
;
CrysAlisPro 1.171.38.46 (Rigaku Oxford Diffraction, 2015)
Empirical absorption correction using spherical harmonics,
 implemented in SCALE3 ABSPACK scaling algorithm.
;
_exptl_crystal_colour 'clear light green'
_exptl_crystal_density_diffrn 1.425
_exptl_crystal_description plate
_exptl_crystal_F_000 622
_exptl_crystal_size_max 0.18
_exptl_crystal_size_mid 0.12
_exptl_crystal_size_min 0.05
_refine_diff_density_max 0.889
_refine_diff_density_min -0.396
_refine_diff_density_rms 0.082
_refine_ls_extinction_method none
_refine_ls_goodness_of_fit_ref 1.051
_refine_ls_hydrogen_treatment constr
_refine_ls_matrix_type full
_refine_ls_number_parameters 379
_refine_ls_number_reflns 5731
_refine_ls_number_restraints 0
_refine_ls_restrained_S_all 1.051
_refine_ls_R_factor_all 0.0711
_refine_ls_R_factor_gt 0.0557
_refine_ls_shift/su_max 0.000
_refine_ls_shift/su_mean 0.000
_refine_ls_structure_factor_coef Fsqd
_refine_ls_weighting_details 'w=1/[\s^2^(Fo^2^)+(0.0922P)^2^+0.4498P] where P=(Fo^2^+2Fc^2^)/3'
_refine_ls_weighting_scheme calc
_refine_ls_wR_factor_gt 0.1533
_refine_ls_wR_factor_ref 0.1696
_reflns_Friedel_coverage 0.000
_reflns_number_gt 4541
_reflns_number_total 5731
_reflns_threshold_expression 'I > 2\s(I)'
_cod_data_source_file c8dt02693a2.cif
_cod_data_source_block 4
_cod_depositor_comments 'Adding full bibliography for 7047069--7047074.cif.'
_cod_database_code 7047073
_shelx_shelxl_version_number 2014/7
_chemical_oxdiff_formula 'Cu N2 O10 C20 H20'
_chemical_oxdiff_usercomment 'cristalli da soluzioni esi (Py/DMA)'
_shelx_space_group_comment
;
The symmetry employed for this shelxl refinement is uniquely defined
by the following loop, which should always be used as a source of
symmetry information in preference to the above space-group names.
They are only intended as comments.
;
_reflns_odcompleteness_completeness 99.90
_reflns_odcompleteness_iscentric 1
_reflns_odcompleteness_theta 26.32
_olex2_refinement_description
;
1. Fixed Uiso
 At 1.2 times of:
  All C(H) groups, All C(H,H) groups
2.a Secondary CH2 refined with riding coordinates:
 C16(H16A,H16B)
2.b Aromatic/amide H refined with riding coordinates:
 C14(H14), C13(H13), C11(H11), C8(H8), C19(H19), C18(H18), C12(H12), C21(H21),
 C32(H32), C30(H30), C5(H5), C20(H20), C27(H27), C33(H33), C24(H24), C34(H34),
 C3(H3), C4(H4), C36(H36), C1(H1), C2(H2), C28(H28), C35(H35), C29(H29),
 C31(H31)
;
_olex2_submission_special_instructions 'No special instructions were received'
_oxdiff_exptl_absorpt_empirical_details
;
Empirical correction (ABSPACK) includes:
- Absorption correction using spherical harmonics
- Frame scaling
;
_oxdiff_exptl_absorpt_empirical_full_max 1.214
_oxdiff_exptl_absorpt_empirical_full_min 0.893

loop_
_space_group_symop_operation_xyz
'x, y, z'
'-x, -y, -z'

loop_
_atom_site_label
_atom_site_type_symbol
_atom_site_fract_x
_atom_site_fract_y
_atom_site_fract_z
_atom_site_U_iso_or_equiv
_atom_site_adp_type
_atom_site_occupancy
_atom_site_site_symmetry_order
_atom_site_calc_flag
_atom_site_refinement_flags_posn
Cu1 Cu 0.63148(5) 0.28800(4) 0.14232(2) 0.04812(17) Uani 1 1 d .
O3 O 0.3035(3) 0.5910(2) 0.81540(15) 0.0481(5) Uani 1 1 d .
O1 O 0.5425(3) 0.2540(3) 0.25213(16) 0.0552(6) Uani 1 1 d .
O2 O 0.5058(3) 0.2272(3) 0.08840(16) 0.0552(6) Uani 1 1 d .
O4 O 0.1409(3) 0.8967(3) 0.79653(16) 0.0558(6) Uani 1 1 d .
N1 N 0.7119(3) 0.3483(3) 0.02504(18) 0.0480(6) Uani 1 1 d .
C22 C 0.2076(4) 0.5242(3) 0.7130(2) 0.0417(7) Uani 1 1 d .
C15 C 0.2934(4) 0.1941(3) 0.5277(2) 0.0437(7) Uani 1 1 d .
C10 C 0.3885(4) 0.1998(3) 0.3590(2) 0.0433(7) Uani 1 1 d .
C23 C 0.1995(4) 0.6387(4) 0.7482(2) 0.0436(7) Uani 1 1 d .
C14 C 0.2819(4) 0.1031(4) 0.4874(2) 0.0482(8) Uani 1 1 d .
H14 H 0.2427 0.0386 0.5171 0.058 Uiso 1 1 calc R
C6 C 0.3326(4) 0.1362(4) 0.0670(2) 0.0503(8) Uani 1 1 d .
C17 C 0.2299(4) 0.3053(4) 0.6500(2) 0.0490(8) Uani 1 1 d .
C7 C 0.4093(4) 0.1805(4) 0.1242(2) 0.0467(7) Uani 1 1 d .
C9 C 0.4399(4) 0.2074(3) 0.2695(2) 0.0439(7) Uani 1 1 d .
C13 C 0.3267(4) 0.1058(4) 0.4051(2) 0.0481(8) Uani 1 1 d .
H13 H 0.3158 0.0444 0.3797 0.058 Uiso 1 1 calc R
C11 C 0.4051(5) 0.2868(4) 0.4001(2) 0.0525(8) Uani 1 1 d .
H11 H 0.4497 0.3476 0.3721 0.063 Uiso 1 1 calc R
C8 C 0.3742(4) 0.1688(4) 0.2114(2) 0.0510(8) Uani 1 1 d .
H8 H 0.3026 0.1330 0.2316 0.061 Uiso 1 1 calc R
C19 C 0.3464(4) 0.4019(4) 0.7276(2) 0.0521(8) Uani 1 1 d .
H19 H 0.4347 0.3912 0.7591 0.063 Uiso 1 1 calc R
C18 C 0.3594(5) 0.2935(4) 0.6967(3) 0.0572(9) Uani 1 1 d .
H18 H 0.4559 0.2119 0.7073 0.069 Uiso 1 1 calc R
C12 C 0.3567(5) 0.2853(4) 0.4821(2) 0.0572(9) Uani 1 1 d .
H12 H 0.3669 0.3470 0.5074 0.069 Uiso 1 1 calc R
C26 C -0.0579(4) 1.0516(4) 0.6721(2) 0.0489(8) Uani 1 1 d .
C25 C 0.0654(4) 0.9034(4) 0.7301(2) 0.0473(7) Uani 1 1 d .
C21 C 0.0769(4) 0.5379(4) 0.6651(2) 0.0537(8) Uani 1 1 d .
H21 H -0.0191 0.6202 0.6533 0.064 Uiso 1 1 calc R
C32 C 0.6386(5) 0.3777(4) -0.0538(2) 0.0580(9) Uani 1 1 d .
H32 H 0.5456 0.3696 -0.0562 0.070 Uiso 1 1 calc R
C30 C -0.1189(5) 1.1614(4) 0.7074(3) 0.0618(9) Uani 1 1 d .
H30 H -0.0855 1.1424 0.7667 0.074 Uiso 1 1 calc R
C5 C 0.3366(5) 0.1791(5) -0.0242(3) 0.0651(10) Uani 1 1 d .
H5 H 0.3835 0.2389 -0.0499 0.078 Uiso 1 1 calc R
C20 C 0.0915(5) 0.4280(4) 0.6353(2) 0.0571(9) Uani 1 1 d .
H20 H 0.0034 0.4382 0.6039 0.068 Uiso 1 1 calc R
C27 C -0.1062(5) 1.0851(4) 0.5834(3) 0.0593(9) Uani 1 1 d .
H27 H -0.0651 1.0135 0.5581 0.071 Uiso 1 1 calc R
C33 C 0.6953(5) 0.4198(5) -0.1328(3) 0.0693(11) Uani 1 1 d .
H33 H 0.6404 0.4398 -0.1870 0.083 Uiso 1 1 calc R
C24 C 0.0872(4) 0.7816(4) 0.7067(2) 0.0521(8) Uani 1 1 d .
H24 H 0.0184 0.8002 0.6584 0.062 Uiso 1 1 calc R
C16 C 0.2418(5) 0.1851(4) 0.6192(2) 0.0587(9) Uani 1 1 d .
H16A H 0.1399 0.1855 0.6179 0.070 Uiso 1 1 calc R
H16B H 0.3158 0.0930 0.6631 0.070 Uiso 1 1 calc R
C34 C 0.8297(5) 0.4322(5) -0.1316(3) 0.0722(11) Uani 1 1 d .
H34 H 0.8693 0.4595 -0.1844 0.087 Uiso 1 1 calc R
C3 C 0.2610(5) 0.0474(5) 0.1026(3) 0.0669(11) Uani 1 1 d .
H3 H 0.2553 0.0172 0.1636 0.080 Uiso 1 1 calc R
C4 C 0.2719(5) 0.1342(5) -0.0776(3) 0.0723(12) Uani 1 1 d .
H4 H 0.2751 0.1651 -0.1389 0.087 Uiso 1 1 calc R
C36 C 0.8452(5) 0.3606(5) 0.0258(3) 0.0696(11) Uani 1 1 d .
H36 H 0.8991 0.3391 0.0807 0.084 Uiso 1 1 calc R
C1 C 0.2039(5) 0.0462(5) -0.0426(3) 0.0696(11) Uani 1 1 d .
H1 H 0.1620 0.0155 -0.0791 0.083 Uiso 1 1 calc R
C2 C 0.1977(6) 0.0036(5) 0.0465(3) 0.0753(12) Uani 1 1 d .
H2 H 0.1503 -0.0562 0.0709 0.090 Uiso 1 1 calc R
C28 C -0.2142(6) 1.2227(5) 0.5318(3) 0.0812(13) Uani 1 1 d .
H28 H -0.2451 1.2437 0.4718 0.097 Uiso 1 1 calc R
C35 C 0.9066(5) 0.4033(6) -0.0506(3) 0.0782(12) Uani 1 1 d .
H35 H 0.9987 0.4125 -0.0473 0.094 Uiso 1 1 calc R
C29 C -0.2772(6) 1.3296(5) 0.5674(4) 0.0904(15) Uani 1 1 d .
H29 H -0.3521 1.4224 0.5324 0.108 Uiso 1 1 calc R
C31 C -0.2287(6) 1.2981(5) 0.6545(4) 0.0847(14) Uani 1 1 d .
H31 H -0.2707 1.3706 0.6790 0.102 Uiso 1 1 calc R

loop_
_atom_site_aniso_label
_atom_site_aniso_U_11
_atom_site_aniso_U_22
_atom_site_aniso_U_33
_atom_site_aniso_U_23
_atom_site_aniso_U_13
_atom_site_aniso_U_12
Cu1 0.0532(3) 0.0620(3) 0.0465(3) -0.0295(2) 0.00742(18) -0.0338(2)
O3 0.0539(13) 0.0520(14) 0.0491(12) -0.0256(11) 0.0020(10) -0.0274(11)
O1 0.0642(15) 0.0766(17) 0.0496(13) -0.0337(13) 0.0123(11) -0.0454(14)
O2 0.0654(15) 0.0800(18) 0.0514(13) -0.0390(13) 0.0162(11) -0.0488(14)
O4 0.0621(15) 0.0538(14) 0.0592(14) -0.0321(12) 0.0012(11) -0.0239(12)
N1 0.0532(16) 0.0559(17) 0.0461(15) -0.0264(13) 0.0072(12) -0.0284(14)
C22 0.0505(17) 0.0462(18) 0.0391(15) -0.0211(14) 0.0080(13) -0.0270(15)
C15 0.0527(18) 0.0401(17) 0.0440(17) -0.0208(14) 0.0050(14) -0.0217(15)
C10 0.0442(17) 0.0412(17) 0.0461(18) -0.0200(15) 0.0004(14) -0.0172(14)
C23 0.0476(17) 0.0499(19) 0.0485(17) -0.0268(15) 0.0083(14) -0.0287(15)
C14 0.0533(19) 0.0491(19) 0.0558(19) -0.0256(16) 0.0077(15) -0.0299(16)
C6 0.0496(18) 0.064(2) 0.057(2) -0.0359(17) 0.0100(15) -0.0321(17)
C17 0.073(2) 0.052(2) 0.0406(16) -0.0242(15) 0.0161(15) -0.0391(19)
C7 0.0493(18) 0.054(2) 0.0493(18) -0.0282(16) 0.0065(14) -0.0273(16)
C9 0.0451(17) 0.0430(18) 0.0452(17) -0.0204(14) 0.0023(13) -0.0178(15)
C13 0.0515(18) 0.0501(19) 0.0558(19) -0.0297(16) 0.0075(15) -0.0264(16)
C11 0.076(2) 0.049(2) 0.0499(19) -0.0238(16) 0.0119(17) -0.0390(19)
C8 0.056(2) 0.063(2) 0.0534(19) -0.0320(17) 0.0118(15) -0.0364(18)
C19 0.0513(19) 0.056(2) 0.057(2) -0.0284(17) 0.0001(15) -0.0248(17)
C18 0.057(2) 0.054(2) 0.065(2) -0.0328(18) 0.0090(17) -0.0201(18)
C12 0.089(3) 0.056(2) 0.053(2) -0.0318(17) 0.0176(18) -0.047(2)
C26 0.0489(18) 0.0472(19) 0.058(2) -0.0184(16) 0.0067(15) -0.0288(16)
C25 0.0521(18) 0.0513(19) 0.0492(18) -0.0253(15) 0.0075(14) -0.0273(16)
C21 0.0497(19) 0.054(2) 0.068(2) -0.0323(18) 0.0021(16) -0.0240(17)
C32 0.063(2) 0.065(2) 0.055(2) -0.0260(18) 0.0044(17) -0.035(2)
C30 0.072(2) 0.049(2) 0.065(2) -0.0254(19) 0.0139(19) -0.025(2)
C5 0.071(2) 0.099(3) 0.058(2) -0.045(2) 0.0203(18) -0.054(2)
C20 0.061(2) 0.059(2) 0.064(2) -0.0305(18) -0.0019(17) -0.0311(19)
C27 0.071(2) 0.056(2) 0.060(2) -0.0244(18) 0.0010(18) -0.034(2)
C33 0.080(3) 0.084(3) 0.048(2) -0.024(2) 0.0056(19) -0.040(2)
C24 0.057(2) 0.051(2) 0.0560(19) -0.0261(17) -0.0036(16) -0.0258(17)
C16 0.089(3) 0.057(2) 0.055(2) -0.0321(18) 0.0209(19) -0.045(2)
C34 0.081(3) 0.080(3) 0.057(2) -0.025(2) 0.021(2) -0.038(3)
C3 0.083(3) 0.089(3) 0.060(2) -0.039(2) 0.0141(19) -0.057(3)
C4 0.077(3) 0.111(4) 0.060(2) -0.050(2) 0.016(2) -0.055(3)
C36 0.059(2) 0.102(3) 0.065(2) -0.042(2) 0.0125(19) -0.042(2)
C1 0.069(2) 0.095(3) 0.077(3) -0.057(2) 0.012(2) -0.046(2)
C2 0.088(3) 0.096(3) 0.081(3) -0.047(3) 0.015(2) -0.064(3)
C28 0.095(3) 0.070(3) 0.076(3) -0.009(2) -0.009(3) -0.047(3)
C35 0.062(2) 0.108(4) 0.080(3) -0.043(3) 0.022(2) -0.046(3)
C29 0.085(3) 0.051(3) 0.112(4) -0.007(3) -0.016(3) -0.026(2)
C31 0.088(3) 0.061(3) 0.104(4) -0.039(3) 0.019(3) -0.026(3)

loop_
_atom_type_symbol
_atom_type_description
_atom_type_scat_dispersion_real
_atom_type_scat_dispersion_imag
_atom_type_scat_source
C C 0.0033 0.0016 'International Tables Vol C Tables 4.2.6.8 and 6.1.1.4'
H H 0.0000 0.0000 'International Tables Vol C Tables 4.2.6.8 and 6.1.1.4'
Cu Cu 0.3201 1.2651 'International Tables Vol C Tables 4.2.6.8 and 6.1.1.4'
N N 0.0061 0.0033 'International Tables Vol C Tables 4.2.6.8 and 6.1.1.4'
O O 0.0106 0.0060 'International Tables Vol C Tables 4.2.6.8 and 6.1.1.4'

loop_
_geom_angle_atom_site_label_1
_geom_angle_atom_site_label_2
_geom_angle_atom_site_label_3
_geom_angle
_geom_angle_site_symmetry_1
_geom_angle_site_symmetry_3
O3 Cu1 O4 89.38(9) 2_666 2_666
O3 Cu1 N1 89.76(10) 2_666 .
O1 Cu1 O3 85.89(9) . 2_666
O1 Cu1 O4 92.96(10) . 2_666
O1 Cu1 N1 173.40(11) . .
O2 Cu1 O3 161.49(11) . 2_666
O2 Cu1 O1 91.76(10) . .
O2 Cu1 O4 109.09(10) . 2_666
O2 Cu1 N1 90.80(10) . .
N1 Cu1 O4 91.96(11) . 2_666
C23 O3 Cu1 125.2(2) . 2_666
C9 O1 Cu1 127.3(2) . .
C7 O2 Cu1 127.5(2) . .
C25 O4 Cu1 120.1(2) . 2_666
C32 N1 Cu1 123.5(2) . .
C32 N1 C36 117.2(3) . .
C36 N1 Cu1 119.3(2) . .
C19 C22 C23 119.8(3) . .
C19 C22 C21 117.9(3) . .
C21 C22 C23 122.3(3) . .
C14 C15 C16 119.1(3) . .
C12 C15 C14 117.0(3) . .
C12 C15 C16 123.9(3) . .
C13 C10 C9 123.3(3) . .
C11 C10 C9 119.2(3) . .
C11 C10 C13 117.6(3) . .
O3 C23 C22 114.0(3) . .
O3 C23 C24 126.1(3) . .
C24 C23 C22 119.8(3) . .
C15 C14 H14 119.0 . .
C13 C14 C15 121.9(3) . .
C13 C14 H14 119.0 . .
C5 C6 C7 120.0(3) . .
C5 C6 C3 117.8(3) . .
C3 C6 C7 122.2(3) . .
C18 C17 C16 120.9(4) . .
C20 C17 C18 117.3(3) . .
C20 C17 C16 121.8(3) . .
O2 C7 C6 115.5(3) . .
O2 C7 C8 124.4(3) . .
C8 C7 C6 120.1(3) . .
O1 C9 C10 114.5(3) . .
O1 C9 C8 124.9(3) . .
C8 C9 C10 120.5(3) . .
C10 C13 H13 119.6 . .
C14 C13 C10 120.7(3) . .
C14 C13 H13 119.6 . .
C10 C11 H11 119.4 . .
C12 C11 C10 121.2(3) . .
C12 C11 H11 119.4 . .
C7 C8 H8 117.9 . .
C9 C8 C7 124.2(3) . .
C9 C8 H8 117.9 . .
C22 C19 H19 119.1 . .
C22 C19 C18 121.9(3) . .
C18 C19 H19 119.1 . .
C17 C18 H18 119.7 . .
C19 C18 C17 120.6(3) . .
C19 C18 H18 119.7 . .
C15 C12 H12 119.2 . .
C11 C12 C15 121.6(3) . .
C11 C12 H12 119.2 . .
C30 C26 C25 119.2(3) . .
C27 C26 C25 122.4(3) . .
C27 C26 C30 118.3(3) . .
O4 C25 C26 116.7(3) . .
O4 C25 C24 124.9(3) . .
C24 C25 C26 118.4(3) . .
C22 C21 H21 120.2 . .
C20 C21 C22 119.6(3) . .
C20 C21 H21 120.2 . .
N1 C32 H32 118.9 . .
N1 C32 C33 122.3(4) . .
C33 C32 H32 118.9 . .
C26 C30 H30 120.1 . .
C31 C30 C26 119.8(4) . .
C31 C30 H30 120.1 . .
C6 C5 H5 119.6 . .
C4 C5 C6 120.8(4) . .
C4 C5 H5 119.6 . .
C17 C20 C21 122.7(3) . .
C17 C20 H20 118.6 . .
C21 C20 H20 118.6 . .
C26 C27 H27 119.7 . .
C28 C27 C26 120.7(4) . .
C28 C27 H27 119.7 . .
C32 C33 H33 119.8 . .
C34 C33 C32 120.3(4) . .
C34 C33 H33 119.8 . .
C23 C24 C25 127.1(3) . .
C23 C24 H24 116.5 . .
C25 C24 H24 116.5 . .
C15 C16 H16A 108.4 . .
C15 C16 H16B 108.4 . .
C17 C16 C15 115.3(3) . .
C17 C16 H16A 108.4 . .
C17 C16 H16B 108.4 . .
H16A C16 H16B 107.5 . .
C33 C34 H34 120.9 . .
C33 C34 C35 118.2(4) . .
C35 C34 H34 120.9 . .
C6 C3 H3 120.1 . .
C6 C3 C2 119.8(4) . .
C2 C3 H3 120.1 . .
C5 C4 H4 119.3 . .
C1 C4 C5 121.3(4) . .
C1 C4 H4 119.3 . .
N1 C36 H36 118.4 . .
N1 C36 C35 123.2(4) . .
C35 C36 H36 118.4 . .
C4 C1 H1 120.5 . .
C2 C1 C4 118.9(3) . .
C2 C1 H1 120.5 . .
C3 C2 H2 119.3 . .
C1 C2 C3 121.4(4) . .
C1 C2 H2 119.3 . .
C27 C28 H28 119.6 . .
C29 C28 C27 120.9(5) . .
C29 C28 H28 119.6 . .
C34 C35 C36 118.8(4) . .
C34 C35 H35 120.6 . .
C36 C35 H35 120.6 . .
C28 C29 H29 120.5 . .
C31 C29 C28 118.9(5) . .
C31 C29 H29 120.5 . .
C30 C31 H31 119.3 . .
C29 C31 C30 121.4(4) . .
C29 C31 H31 119.3 . .

loop_
_geom_bond_atom_site_label_1
_geom_bond_atom_site_label_2
_geom_bond_distance
_geom_bond_site_symmetry_2
Cu1 O3 1.974(2) 2_666
Cu1 O1 1.931(2) .
Cu1 O2 1.928(2) .
Cu1 O4 2.173(2) 2_666
Cu1 N1 2.027(3) .
O3 Cu1 1.974(2) 2_666
O3 C23 1.276(4) .
O1 C9 1.274(4) .
O2 C7 1.278(4) .
O4 Cu1 2.173(2) 2_666
O4 C25 1.257(4) .
N1 C32 1.322(4) .
N1 C36 1.334(5) .
C22 C23 1.505(4) .
C22 C19 1.366(5) .
C22 C21 1.398(4) .
C15 C14 1.390(4) .
C15 C12 1.384(5) .
C15 C16 1.521(5) .
C10 C9 1.491(4) .
C10 C13 1.400(5) .
C10 C11 1.381(4) .
C23 C24 1.386(5) .
C14 H14 0.9300 .
C14 C13 1.370(5) .
C6 C7 1.491(4) .
C6 C5 1.383(5) .
C6 C3 1.389(5) .
C17 C18 1.388(5) .
C17 C20 1.366(5) .
C17 C16 1.508(4) .
C7 C8 1.404(5) .
C9 C8 1.392(4) .
C13 H13 0.9300 .
C11 H11 0.9300 .
C11 C12 1.378(5) .
C8 H8 0.9300 .
C19 H19 0.9300 .
C19 C18 1.385(4) .
C18 H18 0.9300 .
C12 H12 0.9300 .
C26 C25 1.505(5) .
C26 C30 1.387(5) .
C26 C27 1.375(5) .
C25 C24 1.428(4) .
C21 H21 0.9300 .
C21 C20 1.384(4) .
C32 H32 0.9300 .
C32 C33 1.381(5) .
C30 H30 0.9300 .
C30 C31 1.374(6) .
C5 H5 0.9300 .
C5 C4 1.379(5) .
C20 H20 0.9300 .
C27 H27 0.9300 .
C27 C28 1.369(6) .
C33 H33 0.9300 .
C33 C34 1.345(6) .
C24 H24 0.9300 .
C16 H16A 0.9700 .
C16 H16B 0.9700 .
C34 H34 0.9300 .
C34 C35 1.370(6) .
C3 H3 0.9300 .
C3 C2 1.394(5) .
C4 H4 0.9300 .
C4 C1 1.354(6) .
C36 H36 0.9300 .
C36 C35 1.374(6) .
C1 H1 0.9300 .
C1 C2 1.354(6) .
C2 H2 0.9300 .
C28 H28 0.9300 .
C28 C29 1.365(7) .
C35 H35 0.9300 .
C29 H29 0.9300 .
C29 C31 1.357(7) .
C31 H31 0.9300 .
